data_4132331
loop_
_publ_author_name
'Bhunia, Sarmistha'
'Rana, Atanu'
'Roy, Pronay'
'Martin, Daniel J.'
'Pegis, Michael L.'
'Roy, Bijan'
'Dey, Abhishek'

_publ_section_title
;
 Rational Design of Mononuclear Iron Porphyrins for Facile and Selective
 4e<sup>-</sup>/4H<sup>+</sup> O<sub>2</sub> Reduction: Activation of O-O
 Bond by 2nd Sphere Hydrogen Bonding.
;
_journal_issue 30
_journal_name_full 'Journal of the American Chemical Society'
_journal_page_first 9444
_journal_page_last 9457
_journal_paper_doi 10.1021/jacs.8b02983
_journal_volume 140
_journal_year 2018
_chemical_formula_moiety 'C64 H53 N5 O2 Zn'
_chemical_formula_sum 'C64 H53 N5 O2 Zn'
_chemical_formula_weight 989.48
_space_group_crystal_system monoclinic
_space_group_IT_number 9
_space_group_name_Hall 'C -2yc'
_space_group_name_H-M_alt 'C 1 c 1'
_atom_sites_solution_hydrogens geom
_audit_creation_method SHELXL-2013
_cell_angle_alpha 90
_cell_angle_beta 93.370(7)
_cell_angle_gamma 90
_cell_formula_units_Z 4
_cell_length_a 17.481(6)
_cell_length_b 13.530(5)
_cell_length_c 21.851(8)
_cell_measurement_reflns_used 4263
_cell_measurement_temperature 293(2)
_cell_measurement_theta_max 21.74
_cell_measurement_theta_min 2.33
_cell_volume 5159(3)
_computing_cell_refinement 'Bruker SAINT'
_computing_data_collection 'Bruker APEX2'
_computing_data_reduction 'Bruker SAINT'
_computing_molecular_graphics 'Bruker SHELXTL'
_computing_publication_material 'Bruker SHELXTL'
_computing_structure_refinement 'SHELXL-2013 (Sheldrick, 2013)'
_computing_structure_solution 'SHELXS-97 (Sheldrick 2008)'
_diffrn_ambient_temperature 293(2)
_diffrn_measured_fraction_theta_full 0.998
_diffrn_measured_fraction_theta_max 0.821
_diffrn_measurement_device_type 'Bruker APEX-II CCD'
_diffrn_measurement_method '\f and \w scans'
_diffrn_radiation_type MoK\a
_diffrn_radiation_wavelength 0.71073
_diffrn_reflns_av_R_equivalents 0.0737
_diffrn_reflns_av_unetI/netI 0.1423
_diffrn_reflns_Laue_measured_fraction_full 0.998
_diffrn_reflns_Laue_measured_fraction_max 0.821
_diffrn_reflns_limit_h_max 22
_diffrn_reflns_limit_h_min -23
_diffrn_reflns_limit_k_max 19
_diffrn_reflns_limit_k_min -17
_diffrn_reflns_limit_l_max 29
_diffrn_reflns_limit_l_min -29
_diffrn_reflns_number 24455
_diffrn_reflns_point_group_measured_fraction_full 0.998
_diffrn_reflns_point_group_measured_fraction_max 0.821
_diffrn_reflns_theta_full 25.242
_diffrn_reflns_theta_max 30.737
_diffrn_reflns_theta_min 1.867
_exptl_absorpt_coefficient_mu 0.527
_exptl_crystal_colour blue
_exptl_crystal_density_diffrn 1.274
_exptl_crystal_description needle
_exptl_crystal_F_000 2072
_exptl_crystal_size_max 0.35
_exptl_crystal_size_mid 0.22
_exptl_crystal_size_min 0.20
_refine_diff_density_max 0.659
_refine_diff_density_min -0.626
_refine_diff_density_rms 0.060
_refine_ls_abs_structure_details
;
 Refined as an inversion twin.
;
_refine_ls_abs_structure_Flack 0.02(2)
_refine_ls_extinction_method none
_refine_ls_goodness_of_fit_ref 1.044
_refine_ls_hydrogen_treatment constr
_refine_ls_matrix_type full
_refine_ls_number_parameters 650
_refine_ls_number_reflns 11662
_refine_ls_number_restraints 2
_refine_ls_restrained_S_all 1.043
_refine_ls_R_factor_all 0.1585
_refine_ls_R_factor_gt 0.0803
_refine_ls_shift/su_max 0.000
_refine_ls_shift/su_mean 0.000
_refine_ls_structure_factor_coef Fsqd
_refine_ls_weighting_details 'w=1/[\s^2^(Fo^2^)+(0.0521P)^2^] where P=(Fo^2^+2Fc^2^)/3'
_refine_ls_weighting_scheme calc
_refine_ls_wR_factor_gt 0.1303
_refine_ls_wR_factor_ref 0.1541
_reflns_Friedel_coverage 0.999
_reflns_Friedel_fraction_full 0.998
_reflns_Friedel_fraction_max 0.821
_reflns_number_gt 6631
_reflns_number_total 11662
_reflns_threshold_expression 'I > 2\s(I)'
_cod_data_source_file ja8b02983_si_003.cif
_cod_data_source_block ZnL1
_cod_original_sg_symbol_H-M 'C c'
_cod_database_code 4132331
_shelx_space_group_comment
;
The symmetry employed for this shelxl refinement is uniquely defined
by the following loop, which should always be used as a source of
symmetry information in preference to the above space-group names.
They are only intended as comments.
;
_shelxl_version_number 2013-4

loop_
_space_group_symop_operation_xyz
'x, y, z'
'x, -y, z+1/2'
'x+1/2, y+1/2, z'
'x+1/2, -y+1/2, z+1/2'

loop_
_atom_site_label
_atom_site_type_symbol
_atom_site_fract_x
_atom_site_fract_y
_atom_site_fract_z
_atom_site_U_iso_or_equiv
_atom_site_adp_type
_atom_site_occupancy
_atom_site_site_symmetry_order
_atom_site_calc_flag
_atom_site_refinement_flags_posn
_atom_site_refinement_flags_adp
C2 C 0.1913(8) 0.5465(12) 0.8281(6) 0.117(5) Uani 1 1 d . .
H2 H 0.1757 0.5568 0.8676 0.141 Uiso 1 1 calc R U
C3 C 0.1632(7) 0.6055(10) 0.7813(7) 0.101(4) Uani 1 1 d . .
H3 H 0.1283 0.6554 0.7887 0.121 Uiso 1 1 calc R U
C62 C 0.5698(9) 0.4963(16) 0.6609(9) 0.116(5) Uani 1 1 d . .
C63 C 0.5931(12) 0.4975(17) 0.5997(9) 0.205(9) Uani 1 1 d . .
H63A H 0.5748 0.5568 0.5796 0.307 Uiso 1 1 calc R U
H63B H 0.5721 0.4410 0.5781 0.307 Uiso 1 1 calc R U
H63C H 0.6480 0.4955 0.6000 0.307 Uiso 1 1 calc R U
C64 C 0.5914(14) 0.4111(16) 0.6976(9) 0.199(10) Uani 1 1 d . .
H64A H 0.5702 0.4167 0.7370 0.299 Uiso 1 1 calc R U
H64B H 0.6462 0.4074 0.7028 0.299 Uiso 1 1 calc R U
H64C H 0.5721 0.3523 0.6774 0.299 Uiso 1 1 calc R U
O2 O 0.5366(9) 0.5669(11) 0.6807(7) 0.193(6) Uani 1 1 d . .
C1 C 0.2426(7) 0.4716(10) 0.8174(5) 0.094(4) Uani 1 1 d . .
H1 H 0.2610 0.4324 0.8500 0.113 Uiso 1 1 calc R U
C4 C 0.1865(5) 0.5909(8) 0.7244(5) 0.075(3) Uani 1 1 d . .
H4 H 0.1686 0.6319 0.6925 0.090 Uiso 1 1 calc R U
C5 C 0.2368(5) 0.5156(7) 0.7129(4) 0.062(2) Uani 1 1 d . .
H5 H 0.2510 0.5055 0.6730 0.074 Uiso 1 1 calc R U
C6 C 0.2673(5) 0.4536(7) 0.7599(4) 0.060(2) Uani 1 1 d . .
C7 C 0.3245(5) 0.3758(7) 0.7467(4) 0.066(2) Uani 1 1 d . .
H7A H 0.3742 0.4066 0.7429 0.079 Uiso 1 1 calc R U
H7B H 0.3291 0.3300 0.7808 0.079 Uiso 1 1 calc R U
C8 C 0.2319(4) 0.2649(6) 0.6914(4) 0.055(2) Uani 1 1 d . .
H8A H 0.2206 0.2356 0.6514 0.066 Uiso 1 1 calc R U
H8B H 0.1910 0.3110 0.6988 0.066 Uiso 1 1 calc R U
C9 C 0.2311(4) 0.1843(7) 0.7388(4) 0.052(2) Uani 1 1 d . .
C10 C 0.1974(6) 0.1998(9) 0.7935(5) 0.082(3) Uani 1 1 d . .
H10 H 0.1728 0.2593 0.8005 0.098 Uiso 1 1 calc R U
C11 C 0.2000(7) 0.1256(10) 0.8386(5) 0.092(4) Uani 1 1 d . .
H11 H 0.1772 0.1368 0.8754 0.111 Uiso 1 1 calc R U
C12 C 0.2348(7) 0.0393(11) 0.8295(6) 0.091(4) Uani 1 1 d . .
H12 H 0.2367 -0.0089 0.8599 0.110 Uiso 1 1 calc R U
C13 C 0.2675(6) 0.0222(8) 0.7756(5) 0.074(3) Uani 1 1 d . .
H13 H 0.2914 -0.0378 0.7687 0.088 Uiso 1 1 calc R U
C14 C 0.2650(5) 0.0947(7) 0.7310(4) 0.063(2) Uani 1 1 d . .
H14 H 0.2872 0.0820 0.6941 0.076 Uiso 1 1 calc R U
C15 C 0.3626(4) 0.2723(6) 0.6608(3) 0.0460(19) Uani 1 1 d . .
C16 C 0.4251(5) 0.2285(7) 0.6934(4) 0.062(2) Uani 1 1 d . .
H16 H 0.4279 0.2295 0.7360 0.075 Uiso 1 1 calc R U
C17 C 0.4817(5) 0.1845(7) 0.6632(5) 0.076(3) Uani 1 1 d . .
H17 H 0.5224 0.1556 0.6859 0.091 Uiso 1 1 calc R U
C18 C 0.4808(5) 0.1812(6) 0.6005(5) 0.065(2) Uani 1 1 d . .
H18 H 0.5198 0.1500 0.5807 0.078 Uiso 1 1 calc R U
C19 C 0.4197(4) 0.2259(6) 0.5675(4) 0.050(2) Uani 1 1 d . .
H19 H 0.4180 0.2250 0.5249 0.061 Uiso 1 1 calc R U
C20 C 0.3618(4) 0.2713(5) 0.5970(3) 0.0389(17) Uani 1 1 d . .
C21 C 0.2996(4) 0.3258(5) 0.5602(3) 0.0347(17) Uani 1 1 d . .
C22 C 0.2424(4) 0.2717(5) 0.5273(3) 0.0369(17) Uani 1 1 d . .
C23 C 0.2391(5) 0.1671(5) 0.5215(4) 0.050(2) Uani 1 1 d . .
H23 H 0.2743 0.1224 0.5393 0.060 Uiso 1 1 calc R U
C24 C 0.1768(4) 0.1442(5) 0.4862(3) 0.0420(18) Uani 1 1 d . .
H24 H 0.1609 0.0809 0.4748 0.050 Uiso 1 1 calc R U
C25 C 0.1390(4) 0.2344(5) 0.4691(3) 0.0361(17) Uani 1 1 d . .
C26 C 0.0687(4) 0.2421(5) 0.4349(3) 0.0364(17) Uani 1 1 d . .
C27 C 0.0276(4) 0.1492(5) 0.4173(3) 0.0419(18) Uani 1 1 d . .
C28 C 0.0493(6) 0.0893(7) 0.3706(5) 0.076(3) Uani 1 1 d . .
H28 H 0.0916 0.1064 0.3491 0.091 Uiso 1 1 calc R U
C29 C 0.0089(7) 0.0035(8) 0.3551(6) 0.087(3) Uani 1 1 d . .
H29 H 0.0251 -0.0361 0.3236 0.104 Uiso 1 1 calc R U
C30 C -0.0522(7) -0.0229(7) 0.3843(6) 0.075(3) Uani 1 1 d . .
H30 H -0.0786 -0.0806 0.3735 0.090 Uiso 1 1 calc R U
C31 C -0.0757(6) 0.0355(8) 0.4304(5) 0.080(3) Uani 1 1 d . .
H31 H -0.1186 0.0178 0.4511 0.096 Uiso 1 1 calc R U
C32 C -0.0362(5) 0.1206(7) 0.4465(4) 0.068(3) Uani 1 1 d . .
H32 H -0.0532 0.1597 0.4779 0.081 Uiso 1 1 calc R U
C33 C 0.0317(4) 0.3320(6) 0.4191(3) 0.0397(18) Uani 1 1 d . .
C34 C -0.0351(4) 0.3397(6) 0.3776(3) 0.051(2) Uani 1 1 d . .
H34 H -0.0619 0.2873 0.3591 0.061 Uiso 1 1 calc R U
C35 C -0.0518(5) 0.4354(6) 0.3704(4) 0.057(2) Uani 1 1 d . .
H35 H -0.0920 0.4620 0.3460 0.069 Uiso 1 1 calc R U
C36 C 0.0046(4) 0.4895(6) 0.4078(3) 0.0404(18) Uani 1 1 d . .
C37 C 0.0090(4) 0.5928(6) 0.4123(4) 0.0418(19) Uani 1 1 d . .
C38 C -0.0502(4) 0.6517(5) 0.3751(3) 0.0427(19) Uani 1 1 d . .
C39 C -0.0280(5) 0.6991(6) 0.3226(4) 0.060(2) Uani 1 1 d . .
H39 H 0.0225 0.6956 0.3114 0.072 Uiso 1 1 calc R U
C40 C -0.0829(7) 0.7522(7) 0.2868(4) 0.076(3) Uani 1 1 d . .
H40 H -0.0694 0.7804 0.2502 0.091 Uiso 1 1 calc R U
C41 C -0.1550(7) 0.7631(7) 0.3044(5) 0.074(3) Uani 1 1 d . .
H41 H -0.1900 0.8012 0.2810 0.088 Uiso 1 1 calc R U
C42 C -0.1764(5) 0.7188(7) 0.3562(5) 0.074(3) Uani 1 1 d . .
H42 H -0.2261 0.7264 0.3683 0.089 Uiso 1 1 calc R U
C43 C -0.1244(5) 0.6620(6) 0.3911(4) 0.059(2) Uani 1 1 d . .
H43 H -0.1401 0.6303 0.4260 0.071 Uiso 1 1 calc R U
C44 C 0.0659(4) 0.6456(6) 0.4472(3) 0.0374(19) Uani 1 1 d . .
C45 C 0.0680(5) 0.7522(6) 0.4519(4) 0.048(2) Uani 1 1 d . .
H45 H 0.0318 0.7965 0.4353 0.057 Uiso 1 1 calc R U
C46 C 0.1322(5) 0.7738(6) 0.4848(3) 0.048(2) Uani 1 1 d . .
H46 H 0.1492 0.8372 0.4951 0.058 Uiso 1 1 calc R U
C47 C 0.1713(4) 0.6835(5) 0.5018(3) 0.0361(18) Uani 1 1 d . .
C48 C 0.2422(4) 0.6776(5) 0.5345(3) 0.0365(19) Uani 1 1 d . .
C49 C 0.2818(4) 0.7707(5) 0.5521(4) 0.0432(19) Uani 1 1 d . .
C50 C 0.3127(5) 0.8294(6) 0.5083(4) 0.060(2) Uani 1 1 d . .
H50 H 0.3083 0.8105 0.4673 0.072 Uiso 1 1 calc R U
C51 C 0.3505(5) 0.9166(7) 0.5249(5) 0.073(3) Uani 1 1 d . .
H51 H 0.3720 0.9553 0.4953 0.088 Uiso 1 1 calc R U
C52 C 0.3557(6) 0.9453(7) 0.5855(6) 0.077(4) Uani 1 1 d . .
H52 H 0.3786 1.0051 0.5967 0.093 Uiso 1 1 calc R U
C53 C 0.3272(5) 0.8857(7) 0.6287(5) 0.068(3) Uani 1 1 d . .
H53 H 0.3333 0.9039 0.6698 0.082 Uiso 1 1 calc R U
C54 C 0.2899(5) 0.8002(6) 0.6133(4) 0.059(2) Uani 1 1 d . .
H54 H 0.2698 0.7614 0.6436 0.071 Uiso 1 1 calc R U
C55 C 0.2791(4) 0.5873(6) 0.5512(3) 0.0348(17) Uani 1 1 d . .
C56 C 0.3524(4) 0.5785(6) 0.5835(3) 0.0433(19) Uani 1 1 d . .
H56 H 0.3838 0.6305 0.5971 0.052 Uiso 1 1 calc R U
C57 C 0.3675(4) 0.4835(6) 0.5905(4) 0.044(2) Uani 1 1 d . .
H57 H 0.4116 0.4568 0.6098 0.053 Uiso 1 1 calc R U
C58 C 0.3042(4) 0.4286(5) 0.5632(3) 0.0344(17) Uani 1 1 d . .
C59 C 0.0553(4) 0.3945(6) 0.6172(3) 0.0448(18) Uani 1 1 d . .
C60 C 0.0363(5) 0.4166(7) 0.6810(4) 0.068(3) Uani 1 1 d . .
H60A H 0.0549 0.4812 0.6923 0.102 Uiso 1 1 calc R U
H60B H 0.0600 0.3683 0.7082 0.102 Uiso 1 1 calc R U
H60C H -0.0182 0.4144 0.6839 0.102 Uiso 1 1 calc R U
C61 C 0.0312(6) 0.2975(7) 0.5918(5) 0.074(3) Uani 1 1 d . .
H61A H 0.0464 0.2920 0.5505 0.111 Uiso 1 1 calc R U
H61B H -0.0235 0.2915 0.5922 0.111 Uiso 1 1 calc R U
H61C H 0.0551 0.2459 0.6163 0.111 Uiso 1 1 calc R U
Zn1 Zn 0.14557(4) 0.45809(6) 0.49797(4) 0.0351(2) Uani 1 1 d . .
O1 O 0.0891(3) 0.4549(4) 0.5874(2) 0.0514(13) Uani 1 1 d . .
N1 N 0.3032(3) 0.3202(5) 0.6896(3) 0.0489(16) Uani 1 1 d . .
N2 N 0.1797(3) 0.3126(4) 0.4935(2) 0.0379(15) Uani 1 1 d . .
N3 N 0.0545(3) 0.4242(4) 0.4369(3) 0.0369(15) Uani 1 1 d . .
N4 N 0.1275(3) 0.6048(5) 0.4775(2) 0.0359(14) Uani 1 1 d . .
N5 N 0.2507(3) 0.4944(4) 0.5384(3) 0.0372(14) Uani 1 1 d . .

loop_
_atom_site_aniso_label
_atom_site_aniso_U_11
_atom_site_aniso_U_22
_atom_site_aniso_U_33
_atom_site_aniso_U_23
_atom_site_aniso_U_13
_atom_site_aniso_U_12
C2 0.099(10) 0.177(15) 0.079(9) -0.065(10) 0.028(8) 0.006(10)
C3 0.064(7) 0.127(11) 0.113(10) -0.056(9) 0.013(7) 0.000(7)
C62 0.090(11) 0.136(14) 0.119(14) -0.029(12) -0.023(9) -0.016(10)
C63 0.21(2) 0.30(2) 0.114(14) 0.004(16) 0.064(15) -0.018(18)
C64 0.25(3) 0.21(2) 0.128(15) 0.055(16) -0.043(16) -0.088(19)
O2 0.198(14) 0.199(13) 0.178(14) -0.046(11) -0.028(10) 0.041(11)
C1 0.099(8) 0.133(11) 0.051(6) -0.019(7) 0.010(6) -0.016(8)
C4 0.046(6) 0.087(7) 0.093(8) -0.036(6) 0.004(5) 0.003(5)
C5 0.054(5) 0.076(6) 0.056(5) -0.015(5) 0.004(4) -0.007(5)
C6 0.056(5) 0.075(6) 0.048(5) -0.025(5) 0.008(4) -0.010(5)
C7 0.066(6) 0.086(7) 0.043(5) -0.008(5) -0.012(4) -0.005(5)
C8 0.038(5) 0.076(6) 0.049(5) -0.007(4) -0.008(4) 0.006(4)
C9 0.039(4) 0.069(6) 0.047(5) 0.000(4) -0.005(4) -0.003(4)
C10 0.079(7) 0.091(8) 0.077(7) 0.000(6) 0.025(6) 0.007(6)
C11 0.111(9) 0.117(10) 0.052(7) 0.004(7) 0.026(6) -0.005(8)
C12 0.077(8) 0.131(12) 0.066(8) 0.025(8) 0.001(6) -0.011(8)
C13 0.072(7) 0.069(7) 0.080(8) 0.010(6) -0.001(5) 0.002(5)
C14 0.065(6) 0.070(6) 0.054(6) -0.005(5) 0.001(4) 0.001(5)
C15 0.038(4) 0.053(5) 0.046(5) 0.004(4) -0.010(4) 0.003(4)
C16 0.052(5) 0.074(6) 0.058(5) 0.006(5) -0.023(4) 0.011(5)
C17 0.044(6) 0.079(7) 0.101(8) 0.005(6) -0.030(5) 0.016(5)
C18 0.043(5) 0.057(5) 0.093(7) -0.004(5) -0.008(5) 0.015(4)
C19 0.045(5) 0.050(5) 0.057(5) 0.000(4) -0.001(4) 0.004(4)
C20 0.034(4) 0.040(4) 0.042(4) 0.001(4) -0.007(3) 0.000(3)
C21 0.033(4) 0.035(4) 0.035(4) 0.001(3) -0.006(3) 0.001(3)
C22 0.033(4) 0.041(4) 0.035(4) -0.002(3) -0.008(3) 0.005(3)
C23 0.049(5) 0.039(5) 0.061(5) 0.003(4) -0.016(4) 0.011(4)
C24 0.046(5) 0.032(4) 0.046(5) -0.006(3) -0.008(4) 0.003(3)
C25 0.042(4) 0.036(4) 0.030(3) -0.007(3) 0.001(3) 0.000(3)
C26 0.037(4) 0.045(5) 0.027(4) -0.005(3) -0.003(3) -0.002(3)
C27 0.040(4) 0.041(4) 0.042(4) -0.009(4) -0.014(4) 0.001(4)
C28 0.072(6) 0.075(6) 0.081(7) -0.037(6) 0.007(5) -0.009(5)
C29 0.078(7) 0.076(7) 0.107(9) -0.053(6) 0.007(7) -0.011(6)
C30 0.077(8) 0.056(7) 0.088(8) -0.014(6) -0.026(6) -0.015(6)
C31 0.084(7) 0.079(7) 0.077(7) -0.015(6) -0.002(6) -0.035(6)
C32 0.078(7) 0.077(6) 0.049(5) -0.021(5) 0.006(5) -0.015(6)
C33 0.043(5) 0.038(4) 0.037(4) 0.002(4) -0.007(3) 0.004(4)
C34 0.052(5) 0.054(5) 0.044(5) -0.013(4) -0.025(4) -0.003(4)
C35 0.059(5) 0.056(6) 0.052(5) -0.005(4) -0.030(4) 0.006(4)
C36 0.044(5) 0.041(5) 0.035(4) 0.001(4) -0.012(3) -0.003(4)
C37 0.039(5) 0.047(5) 0.037(5) 0.006(4) -0.008(4) 0.000(4)
C38 0.042(5) 0.039(4) 0.045(5) -0.001(4) -0.018(4) 0.005(4)
C39 0.066(6) 0.070(6) 0.043(5) 0.008(4) -0.006(4) 0.020(5)
C40 0.113(9) 0.069(6) 0.041(5) 0.001(5) -0.027(5) 0.032(6)
C41 0.083(8) 0.062(6) 0.070(7) -0.008(5) -0.045(6) 0.028(5)
C42 0.050(6) 0.060(6) 0.108(9) -0.005(6) -0.034(6) 0.010(5)
C43 0.051(5) 0.056(5) 0.067(6) -0.002(4) -0.013(4) -0.001(4)
C44 0.047(5) 0.038(5) 0.027(4) 0.004(4) -0.002(3) 0.005(4)
C45 0.058(5) 0.035(5) 0.048(5) 0.007(4) -0.010(4) 0.005(4)
C46 0.051(6) 0.044(5) 0.048(6) 0.002(4) -0.010(4) 0.008(4)
C47 0.045(5) 0.026(4) 0.035(4) -0.003(3) -0.012(4) -0.006(3)
C48 0.039(5) 0.031(4) 0.039(4) 0.005(4) -0.004(3) -0.005(3)
C49 0.036(4) 0.037(4) 0.056(5) 0.007(4) -0.009(4) 0.001(3)
C50 0.065(6) 0.054(5) 0.059(5) 0.010(4) -0.012(4) -0.008(4)
C51 0.064(6) 0.055(6) 0.099(8) 0.024(6) -0.012(5) -0.015(5)
C52 0.070(7) 0.045(6) 0.113(10) -0.011(7) -0.028(7) -0.001(5)
C53 0.075(7) 0.055(6) 0.072(7) -0.014(5) -0.012(5) -0.007(5)
C54 0.070(6) 0.054(5) 0.054(5) -0.006(4) -0.004(4) -0.008(4)
C55 0.037(4) 0.032(4) 0.035(4) -0.003(4) -0.003(3) -0.009(3)
C56 0.041(5) 0.039(4) 0.049(5) -0.004(4) -0.008(4) -0.010(3)
C57 0.038(4) 0.045(5) 0.049(5) 0.007(4) -0.015(4) 0.003(4)
C58 0.031(4) 0.040(4) 0.031(4) 0.003(3) -0.008(3) 0.001(3)
C59 0.035(4) 0.056(5) 0.043(4) 0.006(4) -0.006(3) 0.002(4)
C60 0.059(6) 0.093(7) 0.052(5) 0.001(5) 0.004(4) -0.013(5)
C61 0.083(7) 0.063(6) 0.079(7) -0.015(5) 0.021(5) -0.012(5)
Zn1 0.0355(4) 0.0390(4) 0.0291(4) -0.0001(6) -0.0123(3) 0.0007(5)
O1 0.053(3) 0.059(3) 0.043(3) 0.003(3) 0.000(2) -0.005(3)
N1 0.042(4) 0.067(4) 0.036(3) -0.002(3) -0.009(3) 0.003(3)
N2 0.035(3) 0.048(4) 0.029(3) -0.005(3) -0.008(3) 0.002(3)
N3 0.039(4) 0.033(4) 0.037(3) 0.000(3) -0.016(3) 0.002(3)
N4 0.031(3) 0.049(4) 0.025(3) 0.005(3) -0.014(2) -0.001(3)
N5 0.039(3) 0.035(3) 0.036(3) 0.003(3) -0.012(3) 0.002(3)

loop_
_atom_type_symbol
_atom_type_description
_atom_type_scat_dispersion_real
_atom_type_scat_dispersion_imag
_atom_type_scat_source
C C 0.0033 0.0016 'International Tables Vol C Tables 4.2.6.8 and 6.1.1.4'
Zn Zn 0.2839 1.4301 'International Tables Vol C Tables 4.2.6.8 and 6.1.1.4'
O O 0.0106 0.0060 'International Tables Vol C Tables 4.2.6.8 and 6.1.1.4'
N N 0.0061 0.0033 'International Tables Vol C Tables 4.2.6.8 and 6.1.1.4'
H H 0.0000 0.0000 'International Tables Vol C Tables 4.2.6.8 and 6.1.1.4'

loop_
_geom_angle_atom_site_label_1
_geom_angle_atom_site_label_2
_geom_angle_atom_site_label_3
_geom_angle
C3 C2 C1 120.6(12)
C4 C3 C2 119.4(12)
O2 C62 C63 120(2)
O2 C62 C64 123(2)
C63 C62 C64 117(2)
C6 C1 C2 121.8(12)
C3 C4 C5 120.5(11)
C4 C5 C6 121.8(9)
C1 C6 C5 115.8(9)
C1 C6 C7 123.5(9)
C5 C6 C7 120.6(8)
N1 C7 C6 112.4(7)
N1 C8 C9 115.7(6)
C14 C9 C10 117.1(8)
C14 C9 C8 122.3(8)
C10 C9 C8 120.6(8)
C9 C10 C11 120.1(10)
C12 C11 C10 121.0(11)
C11 C12 C13 119.7(12)
C12 C13 C14 119.6(10)
C9 C14 C13 122.5(9)
C20 C15 C16 117.9(7)
C20 C15 N1 119.3(6)
C16 C15 N1 122.8(7)
C17 C16 C15 120.4(8)
C16 C17 C18 122.3(8)
C17 C18 C19 117.9(8)
C20 C19 C18 121.0(8)
C19 C20 C15 120.5(7)
C19 C20 C21 119.9(7)
C15 C20 C21 119.6(6)
C58 C21 C22 125.5(6)
C58 C21 C20 115.2(6)
C22 C21 C20 119.2(6)
N2 C22 C21 125.2(6)
N2 C22 C23 108.7(6)
C21 C22 C23 126.1(6)
C24 C23 C22 108.1(7)
C23 C24 C25 107.6(7)
N2 C25 C26 124.7(6)
N2 C25 C24 109.7(6)
C26 C25 C24 125.5(7)
C25 C26 C33 124.8(7)
C25 C26 C27 117.9(6)
C33 C26 C27 117.2(6)
C28 C27 C32 116.5(7)
C28 C27 C26 122.7(8)
C32 C27 C26 120.8(7)
C27 C28 C29 121.0(9)
C30 C29 C28 121.3(10)
C29 C30 C31 119.1(9)
C30 C31 C32 120.4(10)
C27 C32 C31 121.7(9)
N3 C33 C26 126.7(6)
N3 C33 C34 109.1(6)
C26 C33 C34 124.1(7)
C35 C34 C33 108.0(7)
C34 C35 C36 106.8(7)
N3 C36 C37 125.4(7)
N3 C36 C35 109.3(7)
C37 C36 C35 125.3(7)
C36 C37 C44 125.1(7)
C36 C37 C38 117.2(7)
C44 C37 C38 117.7(6)
C43 C38 C39 118.6(7)
C43 C38 C37 123.2(7)
C39 C38 C37 118.2(7)
C38 C39 C40 118.8(9)
C41 C40 C39 121.3(9)
C42 C41 C40 120.0(8)
C41 C42 C43 120.2(10)
C38 C43 C42 121.1(9)
N4 C44 C37 125.1(7)
N4 C44 C45 110.9(7)
C37 C44 C45 123.8(7)
C46 C45 C44 106.0(7)
C45 C46 C47 109.0(7)
N4 C47 C48 126.9(6)
N4 C47 C46 108.0(6)
C48 C47 C46 125.1(6)
C47 C48 C55 123.9(6)
C47 C48 C49 118.2(7)
C55 C48 C49 117.9(6)
C50 C49 C54 118.6(8)
C50 C49 C48 120.5(7)
C54 C49 C48 120.9(7)
C49 C50 C51 120.5(9)
C52 C51 C50 119.6(10)
C53 C52 C51 119.7(9)
C52 C53 C54 121.5(9)
C53 C54 C49 120.0(9)
N5 C55 C48 125.6(6)
N5 C55 C56 109.1(6)
C48 C55 C56 125.3(7)
C57 C56 C55 107.8(7)
C56 C57 C58 108.2(6)
N5 C58 C21 126.2(7)
N5 C58 C57 108.6(6)
C21 C58 C57 125.2(7)
O1 C59 C61 122.1(7)
O1 C59 C60 120.6(7)
C61 C59 C60 117.2(8)
N5 Zn1 N4 89.1(2)
N5 Zn1 N3 165.3(2)
N4 Zn1 N3 88.3(2)
N5 Zn1 N2 89.7(2)
N4 Zn1 N2 162.5(2)
N3 Zn1 N2 88.4(2)
N5 Zn1 O1 93.3(2)
N4 Zn1 O1 97.9(2)
N3 Zn1 O1 101.4(2)
N2 Zn1 O1 99.6(2)
C59 O1 Zn1 137.0(5)
C15 N1 C8 115.6(6)
C15 N1 C7 117.0(6)
C8 N1 C7 114.2(6)
C25 N2 C22 105.9(6)
C25 N2 Zn1 127.8(5)
C22 N2 Zn1 125.0(4)
C33 N3 C36 106.9(6)
C33 N3 Zn1 126.2(5)
C36 N3 Zn1 126.9(5)
C44 N4 C47 106.2(6)
C44 N4 Zn1 127.6(5)
C47 N4 Zn1 125.4(4)
C55 N5 C58 106.4(6)
C55 N5 Zn1 127.6(4)
C58 N5 Zn1 125.8(5)

loop_
_geom_bond_atom_site_label_1
_geom_bond_atom_site_label_2
_geom_bond_distance
C2 C3 1.366(18)
C2 C1 1.383(17)
C3 C4 1.346(15)
C62 O2 1.211(18)
C62 C63 1.42(2)
C62 C64 1.44(2)
C1 C6 1.374(13)
C4 C5 1.378(12)
C5 C6 1.405(12)
C6 C7 1.491(12)
C7 N1 1.486(9)
C8 N1 1.456(10)
C8 C9 1.505(11)
C9 C14 1.364(12)
C9 C10 1.379(12)
C10 C11 1.405(15)
C11 C12 1.338(15)
C12 C13 1.359(15)
C13 C14 1.381(13)
C15 C20 1.394(10)
C15 C16 1.401(10)
C15 N1 1.404(9)
C16 C17 1.358(13)
C17 C18 1.370(13)
C18 C19 1.391(11)
C19 C20 1.377(10)
C20 C21 1.505(10)
C21 C58 1.395(10)
C21 C22 1.403(9)
C22 N2 1.399(8)
C22 C23 1.422(10)
C23 C24 1.334(10)
C24 C25 1.427(10)
C25 N2 1.367(8)
C25 C26 1.403(9)
C26 C33 1.411(10)
C26 C27 1.488(10)
C27 C28 1.374(11)
C27 C32 1.371(11)
C28 C29 1.390(13)
C29 C30 1.325(15)
C30 C31 1.362(14)
C31 C32 1.378(12)
C33 N3 1.360(9)
C33 C34 1.439(10)
C34 C35 1.334(11)
C35 C36 1.443(10)
C36 N3 1.371(9)
C36 C37 1.404(11)
C37 C44 1.411(10)
C37 C38 1.506(10)
C38 C43 1.369(11)
C38 C39 1.390(11)
C39 C40 1.401(11)
C40 C41 1.347(14)
C41 C42 1.351(14)
C42 C43 1.385(12)
C44 N4 1.348(9)
C44 C45 1.447(11)
C45 C46 1.329(10)
C46 C47 1.438(10)
C47 N4 1.398(8)
C47 C48 1.396(9)
C48 C55 1.419(10)
C48 C49 1.477(10)
C49 C50 1.378(11)
C49 C54 1.396(11)
C50 C51 1.389(12)
C51 C52 1.377(15)
C52 C53 1.358(14)
C53 C54 1.361(11)
C55 N5 1.374(9)
C55 C56 1.431(10)
C56 C57 1.319(10)
C57 C58 1.433(10)
C58 N5 1.378(9)
C59 O1 1.219(9)
C59 C61 1.476(11)
C59 C60 1.483(11)
Zn1 N5 2.051(6)
Zn1 N4 2.055(6)
Zn1 N3 2.067(6)
Zn1 N2 2.061(6)
Zn1 O1 2.241(5)
